data_4029990
loop_
_publ_author_name
'Koyioni, Maria'
'Manoli, Maria'
'Koutentis, Panayiotis A.'

_publ_section_title
;
 Synthesis of fused 1,2,4-dithiazines and 1,2,3,5-trithiazepines.
;
_journal_issue 20
_journal_name_full 'The Journal of organic chemistry'
_journal_page_first 9717
_journal_page_last 9727
_journal_paper_doi 10.1021/jo501881y
_journal_volume 79
_journal_year 2014
_chemical_formula_moiety 'C11 H17 N5 S2'
_chemical_formula_sum 'C11 H17 N5 S2'
_chemical_formula_weight 283.42
_chemical_name_systematic
; 
 ? 
;
_space_group_IT_number 2
_symmetry_cell_setting triclinic
_symmetry_space_group_name_Hall '-P 1'
_symmetry_space_group_name_H-M 'P -1'
_atom_sites_solution_hydrogens geom
_atom_sites_solution_primary direct
_atom_sites_solution_secondary difmap
_audit_creation_method SHELXL-97
_cell_angle_alpha 86.140(7)
_cell_angle_beta 78.319(8)
_cell_angle_gamma 65.964(8)
_cell_formula_units_Z 2
_cell_length_a 7.9239(7)
_cell_length_b 8.1833(6)
_cell_length_c 11.9333(11)
_cell_measurement_reflns_used 1754
_cell_measurement_temperature 100(3)
_cell_measurement_theta_max 28.3810
_cell_measurement_theta_min 3.6050
_cell_volume 691.97(11)
_computing_structure_refinement 'SHELXL-97 (Sheldrick, 1997)'
_computing_structure_solution 'SHELXS-97 (Sheldrick, 1990)'
_diffrn_ambient_temperature 100(2)
_diffrn_detector_area_resol_mean 10.4223
_diffrn_measured_fraction_theta_full 0.999
_diffrn_measured_fraction_theta_max 0.999
_diffrn_measurement_device_type 'SuperNova, Dual, Cu at zero, Atlas'
_diffrn_measurement_method '\w scans'
_diffrn_radiation_monochromator mirror
_diffrn_radiation_source 'SuperNova (Mo) X-ray Source'
_diffrn_radiation_type MoK\a
_diffrn_radiation_wavelength 0.71073
_diffrn_reflns_av_R_equivalents 0.0540
_diffrn_reflns_av_sigmaI/netI 0.0785
_diffrn_reflns_limit_h_max 9
_diffrn_reflns_limit_h_min -9
_diffrn_reflns_limit_k_max 9
_diffrn_reflns_limit_k_min -9
_diffrn_reflns_limit_l_max 14
_diffrn_reflns_limit_l_min -12
_diffrn_reflns_number 4661
_diffrn_reflns_theta_full 25.00
_diffrn_reflns_theta_max 25.00
_diffrn_reflns_theta_min 2.87
_exptl_absorpt_coefficient_mu 0.375
_exptl_absorpt_correction_T_max 1.00000
_exptl_absorpt_correction_T_min 0.72643
_exptl_absorpt_correction_type multi-scan
_exptl_absorpt_process_details 'Empirical absorption correction (CrysAlis RED, Oxford Diffraction)'
_exptl_crystal_colour 'pale yellow'
_exptl_crystal_density_diffrn 1.360
_exptl_crystal_density_method 'not measured'
_exptl_crystal_description rods
_exptl_crystal_F_000 300
_exptl_crystal_size_max 0.25
_exptl_crystal_size_mid 0.03
_exptl_crystal_size_min 0.02
_refine_diff_density_max 0.493
_refine_diff_density_min -0.566
_refine_diff_density_rms 0.090
_refine_ls_extinction_method none
_refine_ls_goodness_of_fit_ref 1.076
_refine_ls_hydrogen_treatment constr
_refine_ls_matrix_type full
_refine_ls_number_parameters 163
_refine_ls_number_reflns 2445
_refine_ls_number_restraints 0
_refine_ls_restrained_S_all 1.076
_refine_ls_R_factor_all 0.0660
_refine_ls_R_factor_gt 0.0503
_refine_ls_shift/su_max 0.000
_refine_ls_shift/su_mean 0.000
_refine_ls_structure_factor_coef Fsqd
_refine_ls_weighting_details 'calc w=1/[\s^2^(Fo^2^)+(0.0682P)^2^+0.0000P] where P=(Fo^2^+2Fc^2^)/3'
_refine_ls_weighting_scheme calc
_refine_ls_wR_factor_gt 0.1343
_refine_ls_wR_factor_ref 0.1466
_reflns_number_gt 1925
_reflns_number_total 2445
_reflns_threshold_expression >2sigma(I)
_cod_data_source_file jo501881y_si_003.cif
_cod_data_source_block shelxl
_cod_depositor_comments
;
The following automatic conversions were performed:

'_symmetry_cell_setting' value 'Triclinic' changed to 'triclinic'
according to
/home/saulius/struct/COD-crude-data--automatic-downloads/rss-feeds/ACS/lib/dictionaries/cif_core.dic
dictionary named 'cif_core.dic' version 2.4.2 from 2011-04-26.

Automatic conversion script
Id: cif_fix_values 2281 2013-09-26 08:29:07Z andrius 

 Adding full bibliography for 4029989--4029993.cif.
;
_cod_original_cell_volume 691.97(10)
_cod_database_code 4029990

loop_
_symmetry_equiv_pos_as_xyz
'x, y, z'
'-x, -y, -z'

loop_
_atom_site_label
_atom_site_type_symbol
_atom_site_fract_x
_atom_site_fract_y
_atom_site_fract_z
_atom_site_U_iso_or_equiv
_atom_site_adp_type
_atom_site_occupancy
_atom_site_symmetry_multiplicity
_atom_site_calc_flag
_atom_site_refinement_flags
C1 C 0.7558(4) 0.2724(4) 0.5300(3) 0.0195(7) Uani 1 1 d .
C2 C 0.7444(4) 0.4592(4) 0.5164(3) 0.0236(7) Uani 1 1 d .
H2A H 0.7136 0.5031 0.4434 0.035 Uiso 1 1 calc R
H2B H 0.8636 0.4600 0.5211 0.035 Uiso 1 1 calc R
H2C H 0.6487 0.5344 0.5761 0.035 Uiso 1 1 calc R
C3 C 0.7962(4) 0.1591(4) 0.6219(3) 0.0192(7) Uani 1 1 d .
H3 H 0.8223 0.1833 0.6900 0.023 Uiso 1 1 calc R
C4 C 0.7894(4) 0.0011(4) 0.5903(3) 0.0176(7) Uani 1 1 d .
C5 C 0.7279(5) -0.0964(4) 0.4113(3) 0.0252(7) Uani 1 1 d .
H5A H 0.6961 -0.0395 0.3410 0.038 Uiso 1 1 calc R
H5B H 0.6309 -0.1335 0.4496 0.038 Uiso 1 1 calc R
H5C H 0.8454 -0.1990 0.3951 0.038 Uiso 1 1 calc R
C6 C 0.8648(4) -0.2172(4) 0.7316(3) 0.0193(7) Uani 1 1 d .
C7 C 0.8680(4) -0.3938(4) 0.7650(3) 0.0229(7) Uani 1 1 d .
C8 C 1.3686(4) -0.4919(4) 0.8095(3) 0.0234(7) Uani 1 1 d .
H8A H 1.5017 -0.5170 0.7968 0.028 Uiso 1 1 calc R
H8B H 1.3196 -0.4265 0.7442 0.028 Uiso 1 1 calc R
C9 C 1.3447(4) -0.6662(4) 0.8175(3) 0.0270(8) Uani 1 1 d .
H9A H 1.4103 -0.7348 0.7480 0.040 Uiso 1 1 calc R
H9B H 1.2133 -0.6422 0.8284 0.040 Uiso 1 1 calc R
H9C H 1.3954 -0.7326 0.8810 0.040 Uiso 1 1 calc R
C10 C 1.3672(4) -0.2770(4) 0.9495(3) 0.0240(7) Uani 1 1 d .
H10A H 1.4945 -0.3585 0.9551 0.029 Uiso 1 1 calc R
H10B H 1.3025 -0.2263 1.0252 0.029 Uiso 1 1 calc R
C11 C 1.3761(5) -0.1266(4) 0.8696(3) 0.0297(8) Uani 1 1 d .
H11A H 1.4400 -0.0660 0.8987 0.045 Uiso 1 1 calc R
H11B H 1.2507 -0.0433 0.8647 0.045 Uiso 1 1 calc R
H11C H 1.4433 -0.1755 0.7948 0.045 Uiso 1 1 calc R
N1 N 0.7258(3) 0.1942(3) 0.4455(2) 0.0198(6) Uani 1 1 d .
N2 N 0.7450(3) 0.0294(3) 0.4845(2) 0.0183(6) Uani 1 1 d .
N3 N 0.8109(3) -0.1633(3) 0.6370(2) 0.0185(6) Uani 1 1 d .
N4 N 0.8631(4) -0.5298(4) 0.7874(2) 0.0307(7) Uani 1 1 d .
N5 N 1.2714(3) -0.3793(3) 0.9135(2) 0.0190(6) Uani 1 1 d .
S1 S 0.92260(11) -0.10275(10) 0.82834(7) 0.0231(3) Uani 1 1 d .
S2 S 1.03999(11) -0.29908(10) 0.94757(6) 0.0215(3) Uani 1 1 d .

loop_
_atom_site_aniso_label
_atom_site_aniso_U_11
_atom_site_aniso_U_22
_atom_site_aniso_U_33
_atom_site_aniso_U_23
_atom_site_aniso_U_13
_atom_site_aniso_U_12
C1 0.0153(16) 0.0202(16) 0.0229(17) -0.0013(13) -0.0032(13) -0.0071(12)
C2 0.0290(18) 0.0189(16) 0.0234(18) 0.0023(13) -0.0069(14) -0.0096(14)
C3 0.0192(16) 0.0239(16) 0.0172(16) -0.0006(13) -0.0056(13) -0.0103(13)
C4 0.0173(16) 0.0185(15) 0.0160(16) -0.0005(12) -0.0040(13) -0.0057(13)
C5 0.035(2) 0.0236(16) 0.0224(18) 0.0021(14) -0.0131(15) -0.0144(15)
C6 0.0198(16) 0.0189(15) 0.0208(17) 0.0004(13) -0.0038(14) -0.0094(13)
C7 0.0237(17) 0.0285(18) 0.0198(17) -0.0001(14) -0.0089(14) -0.0115(14)
C8 0.0210(17) 0.0247(16) 0.0224(17) -0.0030(13) -0.0042(14) -0.0066(13)
C9 0.0275(19) 0.0235(17) 0.031(2) -0.0063(14) -0.0053(15) -0.0108(14)
C10 0.0247(18) 0.0220(16) 0.0256(18) -0.0044(13) -0.0078(14) -0.0075(13)
C11 0.0278(18) 0.0235(17) 0.045(2) 0.0042(15) -0.0138(17) -0.0148(15)
N1 0.0214(14) 0.0168(13) 0.0219(14) 0.0003(11) -0.0051(11) -0.0079(11)
N2 0.0208(14) 0.0184(13) 0.0171(14) 0.0000(10) -0.0047(11) -0.0086(11)
N3 0.0191(13) 0.0171(13) 0.0207(15) 0.0029(11) -0.0054(11) -0.0083(10)
N4 0.0380(17) 0.0313(16) 0.0319(18) 0.0079(13) -0.0163(14) -0.0199(14)
N5 0.0211(14) 0.0182(13) 0.0199(14) 0.0005(11) -0.0059(11) -0.0093(11)
S1 0.0294(5) 0.0199(4) 0.0203(5) -0.0003(3) -0.0090(4) -0.0082(4)
S2 0.0242(5) 0.0238(4) 0.0159(4) 0.0011(3) -0.0043(3) -0.0089(3)

loop_
_atom_type_symbol
_atom_type_description
_atom_type_scat_dispersion_real
_atom_type_scat_dispersion_imag
_atom_type_scat_source
C C 0.0033 0.0016 'International Tables Vol C Tables 4.2.6.8 and 6.1.1.4'
H H 0.0000 0.0000 'International Tables Vol C Tables 4.2.6.8 and 6.1.1.4'
N N 0.0061 0.0033 'International Tables Vol C Tables 4.2.6.8 and 6.1.1.4'
S S 0.1246 0.1234 'International Tables Vol C Tables 4.2.6.8 and 6.1.1.4'

loop_
_geom_angle_atom_site_label_1
_geom_angle_atom_site_label_2
_geom_angle_atom_site_label_3
_geom_angle
N1 C1 C3 111.7(3)
N1 C1 C2 119.6(3)
C3 C1 C2 128.7(3)
C1 C2 H2A 109.5
C1 C2 H2B 109.5
H2A C2 H2B 109.5
C1 C2 H2C 109.5
H2A C2 H2C 109.5
H2B C2 H2C 109.5
C1 C3 C4 105.3(3)
C1 C3 H3 127.4
C4 C3 H3 127.4
N2 C4 N3 116.2(2)
N2 C4 C3 106.0(2)
N3 C4 C3 137.8(3)
N2 C5 H5A 109.5
N2 C5 H5B 109.5
H5A C5 H5B 109.5
N2 C5 H5C 109.5
H5A C5 H5C 109.5
H5B C5 H5C 109.5
N3 C6 C7 114.0(3)
N3 C6 S1 128.6(2)
C7 C6 S1 117.3(2)
N4 C7 C6 176.2(3)
N5 C8 C9 112.5(3)
N5 C8 H8A 109.1
C9 C8 H8A 109.1
N5 C8 H8B 109.1
C9 C8 H8B 109.1
H8A C8 H8B 107.8
C8 C9 H9A 109.5
C8 C9 H9B 109.5
H9A C9 H9B 109.5
C8 C9 H9C 109.5
H9A C9 H9C 109.5
H9B C9 H9C 109.5
N5 C10 C11 114.3(3)
N5 C10 H10A 108.7
C11 C10 H10A 108.7
N5 C10 H10B 108.7
C11 C10 H10B 108.7
H10A C10 H10B 107.6
C10 C11 H11A 109.5
C10 C11 H11B 109.5
H11A C11 H11B 109.5
C10 C11 H11C 109.5
H11A C11 H11C 109.5
H11B C11 H11C 109.5
C1 N1 N2 104.9(2)
N1 N2 C4 112.2(2)
N1 N2 C5 119.7(2)
C4 N2 C5 128.0(2)
C6 N3 C4 124.6(3)
C10 N5 C8 116.4(2)
C10 N5 S2 118.21(19)
C8 N5 S2 119.2(2)
C6 S1 S2 104.42(10)
N5 S2 S1 109.53(9)

loop_
_geom_bond_atom_site_label_1
_geom_bond_atom_site_label_2
_geom_bond_distance
C1 N1 1.338(4)
C1 C3 1.389(4)
C1 C2 1.494(4)
C2 H2A 0.9600
C2 H2B 0.9600
C2 H2C 0.9600
C3 C4 1.395(4)
C3 H3 0.9300
C4 N2 1.358(4)
C4 N3 1.379(3)
C5 N2 1.456(4)
C5 H5A 0.9600
C5 H5B 0.9600
C5 H5C 0.9600
C6 N3 1.275(4)
C6 C7 1.464(4)
C6 S1 1.769(3)
C7 N4 1.141(4)
C8 N5 1.473(4)
C8 C9 1.508(4)
C8 H8A 0.9700
C8 H8B 0.9700
C9 H9A 0.9600
C9 H9B 0.9600
C9 H9C 0.9600
C10 N5 1.470(4)
C10 C11 1.522(4)
C10 H10A 0.9700
C10 H10B 0.9700
C11 H11A 0.9600
C11 H11B 0.9600
C11 H11C 0.9600
N1 N2 1.355(3)
N5 S2 1.647(2)
S1 S2 2.1169(11)
